data_4304959
loop_
_publ_author_name
'Shun-Li Li'
'Ya-Qian Lan'
'Jian-Fang Ma'
'Jin Yang'
'Min Zhang'
'Zhong-Min Su'

_publ_contact_author_address
;
Department of Chemistry
Northeast Normal University
Changchun 130024
P.R.China
;
_publ_contact_author_email jianfangma@yahoo.com.cn
_publ_contact_author_fax +86-431-85098620
_publ_contact_author_name 'Jian-Fang Ma'
_publ_contact_author_phone +86-431-85098620
_publ_section_title
;
Unprecedented Dinuclear Tin Derivative of Deprotonated \b-Cyclodextrins
;
_journal_name_full 'Inorganic Chemistry'
_journal_page_first 2931
_journal_page_last 2933
_journal_paper_doi 10.1021/ic8000784
_journal_volume 47
_journal_year 2008
_chemical_absolute_configuration rm
_chemical_formula_sum 'C126 H202 O105 Sn2'
_chemical_formula_weight 3634.26
_chemical_name_systematic
;
 ?
;
_space_group_IT_number 146
_symmetry_cell_setting trigonal
_symmetry_space_group_name_Hall 'R 3'
_symmetry_space_group_name_H-M 'R 3 :H'
_atom_sites_solution_hydrogens geom
_atom_sites_solution_primary direct
_atom_sites_solution_secondary difmap
_audit_creation_method SHELXL-97
_cell_angle_alpha 90.00
_cell_angle_beta 90.00
_cell_angle_gamma 120.00
_cell_formula_units_Z 3
_cell_length_a 19.9000(11)
_cell_length_b 19.9000(11)
_cell_length_c 43.0510(10)
_cell_measurement_temperature 293(2)
_cell_volume 14764.5(12)
_computing_cell_refinement 'SAINT (Bruker, 1999)'
_computing_data_collection 'SMART (Bruker, 1997)'
_computing_data_reduction SAINT
_computing_molecular_graphics 'SHELXTL-PLUS (Sheldrick, 1990)'
_computing_publication_material SHELXL-97
_computing_structure_refinement 'SHELXL-97 (Sheldrick, 1997)'
_computing_structure_solution 'SHELXS-97 (Sheldrick, 1997)'
_diffrn_ambient_temperature 293(2)
_diffrn_measured_fraction_theta_full 0.981
_diffrn_measured_fraction_theta_max 0.977
_diffrn_measurement_device_type 'Bruker APEX CCD area-detector'
_diffrn_measurement_method '\w scans'
_diffrn_radiation_monochromator graphite
_diffrn_radiation_source 'fine-focus sealed tube'
_diffrn_radiation_type MoK\a
_diffrn_radiation_wavelength 0.71073
_diffrn_reflns_av_R_equivalents 0.0352
_diffrn_reflns_av_sigmaI/netI 0.0535
_diffrn_reflns_limit_h_max 22
_diffrn_reflns_limit_h_min -24
_diffrn_reflns_limit_k_max 20
_diffrn_reflns_limit_k_min -24
_diffrn_reflns_limit_l_max 52
_diffrn_reflns_limit_l_min -52
_diffrn_reflns_number 26539
_diffrn_reflns_theta_full 25.00
_diffrn_reflns_theta_max 26.28
_diffrn_reflns_theta_min 1.42
_exptl_absorpt_coefficient_mu 0.350
_exptl_absorpt_correction_T_max 0.936
_exptl_absorpt_correction_T_min 0.926
_exptl_absorpt_correction_type multi-scan
_exptl_absorpt_process_details 'SADABS (Sheldrick, 1996)'
_exptl_crystal_colour colorless
_exptl_crystal_density_diffrn 1.226
_exptl_crystal_density_method 'not measured'
_exptl_crystal_description Block
_exptl_crystal_F_000 5694
_exptl_crystal_size_max 0.22
_exptl_crystal_size_mid 0.20
_exptl_crystal_size_min 0.19
_refine_diff_density_max 0.810
_refine_diff_density_min -0.439
_refine_diff_density_rms 0.077
_refine_ls_abs_structure_details 'Flack H D (1983), Acta Cryst. A39, 876-881'
_refine_ls_abs_structure_Flack 0.01(2)
_refine_ls_extinction_method none
_refine_ls_goodness_of_fit_ref 1.016
_refine_ls_hydrogen_treatment mixed
_refine_ls_matrix_type full
_refine_ls_number_parameters 697
_refine_ls_number_reflns 12748
_refine_ls_number_restraints 6
_refine_ls_restrained_S_all 1.029
_refine_ls_R_factor_all 0.0833
_refine_ls_R_factor_gt 0.0595
_refine_ls_shift/su_max 0.001
_refine_ls_shift/su_mean 0.000
_refine_ls_structure_factor_coef Fsqd
_refine_ls_weighting_details 'calc w=1/[\s^2^(Fo^2^)+(0.1116P)^2^+0.0000P] where P=(Fo^2^+2Fc^2^)/3'
_refine_ls_weighting_scheme calc
_refine_ls_wR_factor_gt 0.1472
_refine_ls_wR_factor_ref 0.1691
_reflns_number_gt 9730
_reflns_number_total 12748
_reflns_threshold_expression >2sigma(I)
_cod_data_source_file ic8000784-file003_2.cif
_cod_data_source_block 2
_cod_depositor_comments
;
The following automatic conversions were performed:
'_symmetry_cell_setting' value 'Trigonal' changed to 'trigonal' according
to '/home/saulius/struct/CIF-dictionaries/cif_core.dic' dictionary named
'cif_core.dic' version 2.4.1 from 2010-06-29.

Automatic conversion script
Id: cif_fix_enum 1527 2010-12-29 10:47:43Z saulius 
;
_cod_original_sg_symbol_Hall R3
_cod_original_sg_symbol_H-M 'R 3'
_cod_database_code 4304959

loop_
_symmetry_equiv_pos_as_xyz
'x, y, z'
'-y, x-y, z'
'-x+y, -x, z'
'x+2/3, y+1/3, z+1/3'
'-y+2/3, x-y+1/3, z+1/3'
'-x+y+2/3, -x+1/3, z+1/3'
'x+1/3, y+2/3, z+2/3'
'-y+1/3, x-y+2/3, z+2/3'
'-x+y+1/3, -x+2/3, z+2/3'

loop_
_atom_site_label
_atom_site_type_symbol
_atom_site_fract_x
_atom_site_fract_y
_atom_site_fract_z
_atom_site_U_iso_or_equiv
_atom_site_adp_type
_atom_site_occupancy
_atom_site_symmetry_multiplicity
_atom_site_calc_flag
_atom_site_refinement_flags
_atom_site_disorder_assembly
_atom_site_disorder_group
Sn1 Sn 0.0000 0.0000 0.863182(10) 0.05127(17) Uani 1 3 d S . .
Sn2 Sn 0.0000 0.0000 0.980733(10) 0.05371(18) Uani 1 3 d S . .
O3B O 0.0222(2) -0.0717(2) 0.89325(8) 0.0551(8) Uani 1 1 d . . .
O2A O -0.0068(2) -0.0856(2) 0.94989(8) 0.0573(8) Uani 1 1 d . . .
O2B O 0.0916(2) 0.0094(2) 0.84050(8) 0.0590(8) Uani 1 1 d . . .
O3A O 0.0571(3) -0.0390(2) 1.00698(8) 0.0647(9) Uani 1 1 d . . .
O4B O 0.1116(2) -0.1224(2) 0.93065(8) 0.0632(9) Uani 1 1 d . . .
O1B O 0.2107(3) -0.0768(3) 0.85603(10) 0.0786(11) Uani 1 1 d . . .
C2B C 0.1129(3) -0.0434(3) 0.85181(11) 0.0564(11) Uani 1 1 d . . .
H2B H 0.0815 -0.0933 0.8413 0.068 Uiso 1 1 calc R . .
C4B C 0.1138(4) -0.1184(3) 0.89703(13) 0.0631(13) Uani 1 1 d . . .
H4B H 0.0755 -0.1682 0.8880 0.076 Uiso 1 1 calc R . .
C1B C 0.1969(3) -0.0176(4) 0.84696(13) 0.0670(14) Uani 1 1 d . . .
H1B H 0.2101 -0.0056 0.8250 0.080 Uiso 1 1 calc R . .
C3B C 0.0993(3) -0.0558(3) 0.88711(11) 0.0560(11) Uani 1 1 d . . .
H3B H 0.1360 -0.0078 0.8978 0.067 Uiso 1 1 calc R . .
C1A C 0.0432(4) -0.1757(3) 0.94553(14) 0.0676(13) Uani 1 1 d . . .
H1A H 0.0033 -0.2067 0.9301 0.081 Uiso 1 1 calc R . .
C5B C 0.1949(4) -0.0991(4) 0.88865(15) 0.0706(14) Uani 1 1 d . . .
H5B H 0.2313 -0.0548 0.9013 0.085 Uiso 1 1 calc R . .
O1A O 0.0581(3) -0.2247(3) 0.96480(12) 0.0878(13) Uani 1 1 d . . .
C5A C 0.1167(6) -0.1844(5) 0.98819(19) 0.084(2) Uani 1 1 d . . .
H5A H 0.1654 -0.1479 0.9779 0.101 Uiso 1 1 calc R . .
C3A C 0.0780(3) -0.0852(3) 0.98955(11) 0.0574(11) Uani 1 1 d . . .
H3A H 0.1255 -0.0508 0.9780 0.069 Uiso 1 1 calc R . .
C2A C 0.0154(3) -0.1343(3) 0.96637(13) 0.0622(12) Uani 1 1 d . . .
H2A H -0.0299 -0.1733 0.9779 0.075 Uiso 1 1 calc R . .
C4A C 0.0936(4) -0.1397(4) 1.00944(13) 0.0678(14) Uani 1 1 d . . .
H4A H 0.0461 -0.1758 1.0206 0.081 Uiso 1 1 calc R . .
O4A O 0.1529(3) -0.0957(3) 1.03109(10) 0.0811(13) Uani 1 1 d . . .
O4C O 0.2412(2) 0.0502(3) 0.86504(9) 0.0713(10) Uani 1 1 d . . .
O1G O 0.2059(4) -0.1055(4) 1.07677(12) 0.1018(17) Uani 1 1 d . . .
C3G C 0.1609(5) 0.0071(5) 1.08275(14) 0.086(2) Uani 1 1 d . . .
H3G H 0.1709 0.0314 1.0622 0.104 Uiso 1 1 calc R . .
C2G C 0.1036(4) -0.0789(5) 1.07929(14) 0.086(2) Uani 1 1 d . . .
H2G H 0.0903 -0.1006 1.1003 0.104 Uiso 1 1 calc R . .
O1C O 0.4355(4) 0.2121(5) 0.8633(2) 0.139(3) Uani 1 1 d . . .
C5G C 0.2628(5) -0.0267(6) 1.07743(17) 0.097(2) Uani 1 1 d . . .
H5G H 0.2734 -0.0070 1.0561 0.117 Uiso 1 1 calc R . .
C1G C 0.1356(5) -0.1205(5) 1.06310(15) 0.0864(19) Uani 1 1 d . . .
H1G H 0.0985 -0.1763 1.0638 0.104 Uiso 1 1 calc R . .
C5C C 0.3731(4) 0.1398(6) 0.8731(2) 0.117(3) Uani 1 1 d . . .
H5C H 0.3581 0.1465 0.8941 0.140 Uiso 1 1 calc R . .
C3C C 0.2817(4) 0.1763(5) 0.84892(17) 0.090(2) Uani 1 1 d . . .
H3C H 0.2620 0.1836 0.8688 0.108 Uiso 1 1 calc R . .
C1C C 0.4198(6) 0.2700(7) 0.8614(3) 0.145(5) Uani 1 1 d . . .
H1C H 0.4664 0.3159 0.8536 0.174 Uiso 1 1 calc R . .
C4G C 0.2347(4) 0.0189(5) 1.09571(16) 0.0800(18) Uani 1 1 d . . .
H4G H 0.2274 0.0027 1.1175 0.096 Uiso 1 1 calc R . .
C4C C 0.3053(4) 0.1160(6) 0.8523(2) 0.092(3) Uani 1 1 d . . .
H4C H 0.3170 0.1031 0.8318 0.110 Uiso 1 1 calc R . .
O4G O 0.2875(4) 0.0988(4) 1.09356(11) 0.1100(19) Uani 1 1 d . . .
O4F O 0.4267(5) 0.3397(4) 1.07219(17) 0.137(3) Uani 1 1 d . . .
O1F O 0.4108(4) 0.1737(4) 1.11452(14) 0.1115(18) Uani 1 1 d . . .
O1E O 0.5447(5) 0.4250(4) 1.0572(2) 0.137(3) Uani 1 1 d . . .
O4D O 0.4013(4) 0.2901(5) 0.89174(17) 0.140(3) Uani 1 1 d . . .
O4E O 0.4647(4) 0.4285(4) 0.9802(2) 0.149(3) Uani 1 1 d . . .
C4E C 0.4950(7) 0.4579(5) 1.0125(3) 0.156(6) Uani 1 1 d . . .
H4E H 0.5375 0.5118 1.0110 0.187 Uiso 1 1 calc R . .
C5E C 0.5265(7) 0.4091(8) 1.0254(4) 0.163(6) Uani 1 1 d D . .
H5E H 0.4851 0.3548 1.0238 0.196 Uiso 1 1 calc R . .
C1F C 0.3355(8) 0.1388(7) 1.1204(2) 0.123(3) Uani 1 1 d . . .
H1F H 0.3242 0.0999 1.1366 0.148 Uiso 1 1 calc R . .
C5F C 0.4390(6) 0.2323(6) 1.0907(2) 0.119(3) Uani 1 1 d D . .
H5F H 0.4138 0.2065 1.0712 0.142 Uiso 1 1 calc R . .
C4D C 0.4467(5) 0.3680(5) 0.9033(3) 0.118(3) Uani 1 1 d . . .
H4D H 0.4730 0.4023 0.8856 0.142 Uiso 1 1 calc R . .
C3F C 0.3257(8) 0.2500(7) 1.1053(2) 0.133(4) Uani 1 1 d . . .
H3F H 0.2967 0.2233 1.0865 0.160 Uiso 1 1 calc R . .
C2F C 0.3020(9) 0.1908(8) 1.1314(2) 0.146(5) Uani 1 1 d . . .
H2F H 0.3331 0.2196 1.1495 0.175 Uiso 1 1 calc R . .
C1D C 0.5009(7) 0.4724(7) 0.9544(3) 0.131(4) Uani 1 1 d . . .
H1D H 0.5347 0.5260 0.9612 0.157 Uiso 1 1 calc R . .
C4F C 0.4124(7) 0.2891(7) 1.0981(2) 0.117(3) Uani 1 1 d D . .
H4F H 0.4415 0.3202 1.1161 0.140 Uiso 1 1 calc RD . .
C1E C 0.4797(9) 0.4116(8) 1.0759(4) 0.154(5) Uani 1 1 d D . .
H1E H 0.4929(9) 0.4182(8) 1.0938(5) 0.185 Uiso 1 1 calc RD . .
C3D C 0.3959(7) 0.3895(9) 0.9162(3) 0.140(5) Uani 1 1 d . . .
H3D H 0.3644 0.3513 0.9321 0.168 Uiso 1 1 calc R . .
C2D C 0.4440(7) 0.4723(8) 0.9324(4) 0.145(4) Uani 1 1 d . . .
H2D H 0.4744 0.5087 0.9158 0.173 Uiso 1 1 calc R . .
C3E C 0.4318(8) 0.4556(7) 1.0326(3) 0.135(4) Uani 1 1 d D . .
H3E H 0.3935(9) 0.4137(9) 1.0307(3) 0.162 Uiso 1 1 calc RD . .
O1D O 0.5472(4) 0.4487(4) 0.9390(3) 0.150(3) Uani 1 1 d . . .
C5D C 0.5081(7) 0.3696(5) 0.9245(4) 0.156(6) Uani 1 1 d . . .
H5D H 0.4805 0.3325 0.9413 0.187 Uiso 1 1 calc R . .
O2G O 0.0335(3) -0.0922(4) 1.06511(11) 0.0964(15) Uani 1 1 d . . .
O3G O 0.1294(4) 0.0423(4) 1.10219(11) 0.1037(17) Uani 1 1 d . . .
O3C O 0.2251(3) 0.1560(3) 0.82559(14) 0.1068(19) Uani 1 1 d . . .
O3F O 0.3051(5) 0.3075(5) 1.1140(2) 0.155(3) Uani 1 1 d . . .
O6F O 0.5689(6) 0.3082(5) 1.1110(2) 0.152(3) Uani 1 1 d . . .
C6B C 0.2131(5) -0.1624(6) 0.8928(2) 0.105(3) Uani 1 1 d . . .
H6B1 H 0.1895 -0.1898 0.9119 0.126 Uiso 1 1 calc R . .
H6B2 H 0.1901 -0.1990 0.8758 0.126 Uiso 1 1 calc R . .
O2F O 0.2289(6) 0.1566(7) 1.14072(19) 0.162(3) Uani 1 1 d . . .
C6G C 0.3388(8) -0.0163(9) 1.0918(3) 0.153(5) Uani 1 1 d . . .
H6G1 H 0.3541 -0.0488 1.0806 0.184 Uiso 1 1 calc R . .
H6G2 H 0.3795 0.0372 1.0891 0.184 Uiso 1 1 calc R . .
O3D O 0.3460(6) 0.3906(10) 0.8932(2) 0.230(7) Uani 1 1 d . . .
O6G O 0.3327(10) -0.0345(11) 1.1226(3) 0.247(7) Uani 1 1 d . . .
O2D O 0.3988(7) 0.5004(8) 0.9453(3) 0.195(5) Uani 1 1 d . . .
C6D C 0.5624(8) 0.3532(7) 0.9139(5) 0.168(7) Uani 1 1 d . . .
H6D1 H 0.5384 0.2982 0.9093 0.202 Uiso 1 1 calc R . .
H6D2 H 0.6016 0.3657 0.9297 0.202 Uiso 1 1 calc R . .
O6D O 0.5996(5) 0.3994(6) 0.8850(4) 0.211(6) Uani 1 1 d . . .
C6C C 0.4003(7) 0.0831(9) 0.8749(4) 0.162(5) Uani 1 1 d . . .
H6C1 H 0.3567 0.0317 0.8788 0.194 Uiso 1 1 calc R . .
H6C2 H 0.4237 0.0819 0.8553 0.194 Uiso 1 1 calc R . .
O3E O 0.4150(7) 0.5118(5) 1.0223(3) 0.192(5) Uani 1 1 d . . .
O6A O 0.1623(8) -0.2744(7) 0.9859(3) 0.198(5) Uani 1 1 d . . .
O6C O 0.4521(8) 0.1031(12) 0.8976(4) 0.287(10) Uani 1 1 d . . .
C6A C 0.1279(9) -0.2452(8) 1.0048(3) 0.148(4) Uani 1 1 d . . .
H6A1 H 0.1599 -0.2223 1.0230 0.178 Uiso 1 1 calc R . .
H6A2 H 0.0779 -0.2870 1.0116 0.178 Uiso 1 1 calc R . .
O2C O 0.3367(5) 0.3141(4) 0.8392(2) 0.162(4) Uani 1 1 d . . .
C2C C 0.3532(5) 0.2527(6) 0.8388(3) 0.134(4) Uani 1 1 d . . .
H2C H 0.3682 0.2468 0.8177 0.161 Uiso 1 1 calc R . .
C6F C 0.5258(6) 0.2575(10) 1.0877(3) 0.189(8) Uani 1 1 d D . .
H6F1 H 0.5318 0.2121 1.0886 0.227 Uiso 1 1 calc R . .
H6F2 H 0.5450 0.2823 1.0677 0.227 Uiso 1 1 calc R . .
O2E O 0.3842(11) 0.4485(7) 1.0863(3) 0.203(5) Uani 1 1 d . . .
C2E C 0.4560(10) 0.4679(8) 1.0675(4) 0.157(5) Uani 1 1 d . . .
H2E H 0.4977 0.5211 1.0714 0.189 Uiso 1 1 calc R . .
C6E C 0.5955(11) 0.4160(15) 1.0089(6) 0.39(3) Uani 1 1 d D . .
H6E1 H 0.5730 0.3902 0.9894 0.469 Uiso 1 1 calc R . .
H6E2 H 0.6240 0.4708 1.0038 0.469 Uiso 1 1 calc R . .
O6E O 0.649(3) 0.401(3) 1.0126(14) 0.56(3) Uiso 1 1 d . . .
O6B O 0.2902(6) -0.1370(7) 0.8937(3) 0.189(4) Uani 1 1 d . . .

loop_
_atom_site_aniso_label
_atom_site_aniso_U_11
_atom_site_aniso_U_22
_atom_site_aniso_U_33
_atom_site_aniso_U_23
_atom_site_aniso_U_13
_atom_site_aniso_U_12
Sn1 0.0553(2) 0.0553(2) 0.0433(3) 0.000 0.000 0.02763(12)
Sn2 0.0606(2) 0.0606(2) 0.0400(3) 0.000 0.000 0.03029(12)
O3B 0.0565(19) 0.062(2) 0.0534(18) 0.0018(15) -0.0010(15) 0.0348(17)
O2A 0.060(2) 0.064(2) 0.0503(18) -0.0004(15) -0.0034(15) 0.0337(17)
O2B 0.061(2) 0.068(2) 0.0471(18) -0.0036(16) -0.0010(15) 0.0316(18)
O3A 0.078(2) 0.079(2) 0.0470(18) 0.0015(17) -0.0056(17) 0.046(2)
O4B 0.069(2) 0.073(2) 0.056(2) -0.0034(17) -0.0055(16) 0.0410(19)
O1B 0.091(3) 0.110(3) 0.064(2) -0.008(2) 0.004(2) 0.072(3)
C2B 0.061(3) 0.060(3) 0.045(3) -0.012(2) -0.006(2) 0.028(2)
C4B 0.072(3) 0.071(3) 0.057(3) -0.013(2) -0.010(2) 0.044(3)
C1B 0.070(3) 0.082(4) 0.053(3) -0.011(3) 0.002(2) 0.042(3)
C3B 0.061(3) 0.060(3) 0.046(2) -0.008(2) 0.000(2) 0.029(2)
C1A 0.076(4) 0.064(3) 0.068(3) 0.000(3) -0.010(3) 0.039(3)
C5B 0.070(3) 0.087(4) 0.067(3) -0.003(3) -0.003(3) 0.049(3)
O1A 0.120(4) 0.068(3) 0.086(3) 0.001(2) -0.019(3) 0.055(3)
C5A 0.111(6) 0.084(5) 0.072(4) 0.006(4) -0.019(4) 0.061(5)
C3A 0.065(3) 0.061(3) 0.047(3) 0.004(2) -0.003(2) 0.032(2)
C2A 0.070(3) 0.063(3) 0.056(3) 0.014(2) 0.008(2) 0.035(3)
C4A 0.071(3) 0.078(4) 0.056(3) 0.014(3) 0.004(3) 0.039(3)
O4A 0.082(3) 0.104(3) 0.057(2) 0.012(2) -0.009(2) 0.047(3)
O4C 0.065(2) 0.087(3) 0.054(2) -0.0060(19) -0.0026(17) 0.032(2)
O1G 0.144(5) 0.125(5) 0.075(3) -0.006(3) -0.035(3) 0.096(4)
C3G 0.118(5) 0.131(6) 0.045(3) 0.003(3) -0.011(3) 0.089(5)
C2G 0.101(5) 0.125(6) 0.052(3) 0.032(3) 0.013(3) 0.070(5)
O1C 0.074(4) 0.140(6) 0.151(6) 0.028(5) -0.011(4) 0.014(4)
C5G 0.102(5) 0.153(8) 0.066(4) -0.013(4) -0.024(4) 0.086(6)
C1G 0.096(5) 0.106(5) 0.064(4) 0.015(3) -0.008(3) 0.057(4)
C5C 0.056(4) 0.147(8) 0.120(7) 0.024(6) -0.019(4) 0.031(4)
C3C 0.067(4) 0.104(5) 0.072(4) 0.020(4) -0.009(3) 0.023(4)
C1C 0.077(5) 0.114(8) 0.174(12) 0.063(8) -0.020(6) -0.006(5)
C4G 0.091(5) 0.091(5) 0.050(3) -0.002(3) -0.009(3) 0.040(4)
C4C 0.060(4) 0.104(6) 0.079(5) 0.014(4) -0.005(3) 0.017(4)
O4G 0.128(4) 0.159(6) 0.054(2) -0.012(3) -0.035(3) 0.080(4)
O4F 0.173(7) 0.100(4) 0.115(5) -0.019(4) -0.076(5) 0.052(4)
O1F 0.114(4) 0.128(4) 0.089(4) -0.002(3) -0.043(3) 0.057(4)
O1E 0.106(5) 0.126(5) 0.129(6) 0.004(4) -0.060(5) 0.022(4)
O4D 0.091(4) 0.146(6) 0.096(4) 0.031(4) -0.020(3) -0.007(4)
O4E 0.124(5) 0.097(4) 0.169(7) 0.022(4) -0.070(5) 0.013(4)
C4E 0.134(9) 0.075(5) 0.184(11) 0.029(6) -0.100(9) -0.005(5)
C5E 0.098(7) 0.158(10) 0.218(15) 0.055(10) -0.046(8) 0.052(7)
C1F 0.170(10) 0.145(8) 0.072(5) -0.027(5) -0.058(6) 0.092(8)
C5F 0.150(8) 0.128(7) 0.084(5) -0.013(5) -0.051(5) 0.074(7)
C4D 0.077(5) 0.099(6) 0.146(8) 0.035(5) -0.034(5) 0.020(4)
C3F 0.174(10) 0.162(9) 0.108(7) -0.063(7) -0.070(7) 0.116(9)
C2F 0.169(11) 0.159(10) 0.066(5) -0.029(6) -0.044(6) 0.049(9)
C1D 0.109(7) 0.107(7) 0.172(11) 0.013(7) -0.014(7) 0.050(6)
C4F 0.139(8) 0.139(8) 0.081(5) -0.035(5) -0.057(5) 0.075(7)
C1E 0.138(10) 0.125(9) 0.172(13) -0.023(8) -0.076(10) 0.045(8)
C3D 0.106(7) 0.213(14) 0.122(8) 0.065(8) 0.005(6) 0.095(9)
C2D 0.116(7) 0.138(9) 0.170(11) 0.065(8) 0.007(8) 0.055(7)
C3E 0.112(8) 0.097(7) 0.175(11) -0.008(7) -0.036(8) 0.036(6)
O1D 0.092(4) 0.092(4) 0.235(9) -0.004(5) -0.069(5) 0.022(3)
C5D 0.121(8) 0.077(5) 0.244(15) -0.023(7) -0.115(9) 0.031(5)
O2G 0.078(3) 0.145(4) 0.064(3) 0.025(3) 0.005(2) 0.054(3)
O3G 0.134(4) 0.164(5) 0.061(3) -0.007(3) -0.010(3) 0.111(4)
O3C 0.086(3) 0.103(4) 0.095(4) 0.025(3) -0.032(3) 0.020(3)
O3F 0.151(6) 0.157(6) 0.184(7) -0.072(6) -0.065(6) 0.098(6)
O6F 0.163(7) 0.138(6) 0.134(6) -0.007(5) -0.002(6) 0.061(5)
C6B 0.114(6) 0.148(7) 0.099(5) 0.004(5) -0.003(4) 0.100(6)
O2F 0.153(7) 0.208(9) 0.114(6) -0.052(6) 0.005(5) 0.082(7)
C6G 0.150(10) 0.214(14) 0.151(10) -0.052(10) -0.060(8) 0.133(11)
O3D 0.147(7) 0.43(2) 0.149(7) 0.038(10) -0.039(6) 0.167(11)
O6G 0.304(16) 0.355(19) 0.189(11) -0.057(11) -0.135(11) 0.245(16)
O2D 0.197(10) 0.252(12) 0.190(9) 0.080(9) 0.044(8) 0.154(10)
C6D 0.123(9) 0.100(7) 0.290(19) -0.028(10) -0.105(11) 0.062(7)
O6D 0.096(5) 0.120(6) 0.399(19) 0.012(9) -0.026(8) 0.041(5)
C6C 0.090(6) 0.176(11) 0.215(14) 0.053(10) -0.017(8) 0.064(7)
O3E 0.229(10) 0.111(5) 0.236(11) -0.007(6) -0.088(9) 0.085(6)
O6A 0.305(14) 0.235(11) 0.191(9) -0.040(8) -0.068(9) 0.237(12)
O6C 0.182(11) 0.38(2) 0.271(17) 0.105(16) -0.060(11) 0.118(13)
C6A 0.213(13) 0.154(9) 0.147(9) 0.013(7) -0.018(9) 0.145(10)
O2C 0.165(7) 0.097(4) 0.165(7) 0.044(4) -0.070(5) 0.022(4)
C2C 0.093(6) 0.112(7) 0.121(7) 0.038(6) -0.041(5) -0.005(5)
C6F 0.135(10) 0.204(14) 0.113(8) 0.058(9) -0.048(7) -0.001(9)
O2E 0.314(18) 0.184(10) 0.152(8) -0.036(7) -0.063(10) 0.154(12)
C2E 0.170(12) 0.121(9) 0.174(13) -0.026(9) -0.076(11) 0.067(9)
C6E 0.150(16) 0.25(2) 0.73(8) 0.23(4) -0.10(3) 0.070(16)
O6B 0.140(7) 0.232(11) 0.238(11) 0.029(9) 0.024(7) 0.125(7)

loop_
_atom_type_symbol
_atom_type_description
_atom_type_scat_dispersion_real
_atom_type_scat_dispersion_imag
_atom_type_scat_source
C C 0.0033 0.0016 'International Tables Vol C Tables 4.2.6.8 and 6.1.1.4'
H H 0.0000 0.0000 'International Tables Vol C Tables 4.2.6.8 and 6.1.1.4'
O O 0.0106 0.0060 'International Tables Vol C Tables 4.2.6.8 and 6.1.1.4'
Sn Sn -0.6537 1.4246 'International Tables Vol C Tables 4.2.6.8 and 6.1.1.4'

loop_
_geom_angle_atom_site_label_1
_geom_angle_atom_site_label_2
_geom_angle_atom_site_label_3
_geom_angle
_geom_angle_site_symmetry_1
_geom_angle_site_symmetry_3
_geom_angle_publ_flag
O2B Sn1 O2B 98.03(13) 3 . ?
O2B Sn1 O2B 98.03(13) 3 2 ?
O2B Sn1 O2B 98.03(13) . 2 ?
O2B Sn1 O3B 169.68(14) 3 2 ?
O2B Sn1 O3B 92.02(14) . 2 ?
O2B Sn1 O3B 82.80(15) 2 2 ?
O2B Sn1 O3B 92.02(14) 3 . ?
O2B Sn1 O3B 82.80(14) . . ?
O2B Sn1 O3B 169.68(15) 2 . ?
O3B Sn1 O3B 86.90(14) 2 . ?
O2B Sn1 O3B 82.80(15) 3 3 ?
O2B Sn1 O3B 169.68(14) . 3 ?
O2B Sn1 O3B 92.02(14) 2 3 ?
O3B Sn1 O3B 86.90(14) 2 3 ?
O3B Sn1 O3B 86.90(14) . 3 ?
O3A Sn2 O3A 91.57(15) 2 . ?
O3A Sn2 O3A 91.57(15) 2 3 ?
O3A Sn2 O3A 91.57(15) . 3 ?
O3A Sn2 O2A 163.50(16) 2 . ?
O3A Sn2 O2A 82.10(14) . . ?
O3A Sn2 O2A 103.77(16) 3 . ?
O3A Sn2 O2A 103.77(15) 2 3 ?
O3A Sn2 O2A 163.50(16) . 3 ?
O3A Sn2 O2A 82.10(14) 3 3 ?
O2A Sn2 O2A 84.62(14) . 3 ?
O3A Sn2 O2A 82.10(14) 2 2 ?
O3A Sn2 O2A 103.77(15) . 2 ?
O3A Sn2 O2A 163.50(15) 3 2 ?
O2A Sn2 O2A 84.62(14) . 2 ?
O2A Sn2 O2A 84.62(14) 3 2 ?
C3B O3B Sn1 107.4(3) . . ?
C2A O2A Sn2 108.4(3) . . ?
C2B O2B Sn1 111.4(3) . . ?
C3A O3A Sn2 111.2(3) . . ?
C1A O4B C4B 119.5(4) . . ?
C1B O1B C5B 115.1(4) . . ?
O2B C2B C1B 113.5(5) . . ?
O2B C2B C3B 111.5(4) . . ?
C1B C2B C3B 105.6(4) . . ?
O2B C2B H2B 108.7 . . ?
C1B C2B H2B 108.7 . . ?
C3B C2B H2B 108.7 . . ?
O4B C4B C3B 108.7(4) . . ?
O4B C4B C5B 104.7(4) . . ?
C3B C4B C5B 110.7(5) . . ?
O4B C4B H4B 110.8 . . ?
C3B C4B H4B 110.8 . . ?
C5B C4B H4B 110.8 . . ?
O1B C1B O4C 111.1(5) . . ?
O1B C1B C2B 109.2(5) . . ?
O4C C1B C2B 107.7(4) . . ?
O1B C1B H1B 109.6 . . ?
O4C C1B H1B 109.6 . . ?
C2B C1B H1B 109.6 . . ?
O3B C3B C4B 113.7(4) . . ?
O3B C3B C2B 107.5(4) . . ?
C4B C3B C2B 109.1(4) . . ?
O3B C3B H3B 108.8 . . ?
C4B C3B H3B 108.8 . . ?
C2B C3B H3B 108.8 . . ?
O4B C1A O1A 109.4(5) . . ?
O4B C1A C2A 110.2(5) . . ?
O1A C1A C2A 106.8(5) . . ?
O4B C1A H1A 110.1 . . ?
O1A C1A H1A 110.1 . . ?
C2A C1A H1A 110.1 . . ?
O1B C5B C6B 105.5(6) . . ?
O1B C5B C4B 110.5(5) . . ?
C6B C5B C4B 116.1(6) . . ?
O1B C5B H5B 108.2 . . ?
C6B C5B H5B 108.2 . . ?
C4B C5B H5B 108.2 . . ?
C1A O1A C5A 114.5(5) . . ?
O1A C5A C4A 110.7(6) . . ?
O1A C5A C6A 106.6(8) . . ?
C4A C5A C6A 113.4(7) . . ?
O1A C5A H5A 108.7 . . ?
C4A C5A H5A 108.7 . . ?
C6A C5A H5A 108.7 . . ?
O3A C3A C2A 111.0(4) . . ?
O3A C3A C4A 113.4(4) . . ?
C2A C3A C4A 107.8(4) . . ?
O3A C3A H3A 108.2 . . ?
C2A C3A H3A 108.2 . . ?
C4A C3A H3A 108.2 . . ?
O2A C2A C1A 113.4(4) . . ?
O2A C2A C3A 108.8(4) . . ?
C1A C2A C3A 109.8(5) . . ?
O2A C2A H2A 108.2 . . ?
C1A C2A H2A 108.2 . . ?
C3A C2A H2A 108.2 . . ?
O4A C4A C5A 111.2(5) . . ?
O4A C4A C3A 109.4(5) . . ?
C5A C4A C3A 108.0(5) . . ?
O4A C4A H4A 109.4 . . ?
C5A C4A H4A 109.4 . . ?
C3A C4A H4A 109.4 . . ?
C4A O4A C1G 115.8(5) . . ?
C4C O4C C1B 121.0(5) . . ?
C5G O1G C1G 114.0(5) . . ?
O3G C3G C4G 110.3(6) . . ?
O3G C3G C2G 110.3(7) . . ?
C4G C3G C2G 110.0(6) . . ?
O3G C3G H3G 108.7 . . ?
C4G C3G H3G 108.7 . . ?
C2G C3G H3G 108.7 . . ?
O2G C2G C1G 111.0(7) . . ?
O2G C2G C3G 111.4(6) . . ?
C1G C2G C3G 113.3(6) . . ?
O2G C2G H2G 106.9 . . ?
C1G C2G H2G 106.9 . . ?
C3G C2G H2G 106.9 . . ?
C1C O1C C5C 115.4(8) . . ?
O1G C5G C4G 110.4(7) . . ?
O1G C5G C6G 110.2(9) . . ?
C4G C5G C6G 110.1(7) . . ?
O1G C5G H5G 108.7 . . ?
C4G C5G H5G 108.7 . . ?
C6G C5G H5G 108.7 . . ?
O1G C1G O4A 106.6(6) . . ?
O1G C1G C2G 110.6(6) . . ?
O4A C1G C2G 111.1(5) . . ?
O1G C1G H1G 109.5 . . ?
O4A C1G H1G 109.5 . . ?
C2G C1G H1G 109.5 . . ?
O1C C5C C6C 108.8(9) . . ?
O1C C5C C4C 109.8(8) . . ?
C6C C5C C4C 114.1(11) . . ?
O1C C5C H5C 108.0 . . ?
C6C C5C H5C 108.0 . . ?
C4C C5C H5C 108.0 . . ?
O3C C3C C4C 111.5(7) . . ?
O3C C3C C2C 107.0(6) . . ?
C4C C3C C2C 108.2(8) . . ?
O3C C3C H3C 110.0 . . ?
C4C C3C H3C 110.0 . . ?
C2C C3C H3C 110.0 . . ?
O1C C1C O4D 112.3(10) . . ?
O1C C1C C2C 113.0(12) . . ?
O4D C1C C2C 108.6(12) . . ?
O1C C1C H1C 107.5 . . ?
O4D C1C H1C 107.5 . . ?
C2C C1C H1C 107.5 . . ?
O4G C4G C3G 106.1(6) . . ?
O4G C4G C5G 110.8(7) . . ?
C3G C4G C5G 110.3(6) . . ?
O4G C4G H4G 109.8 . . ?
C3G C4G H4G 109.8 . . ?
C5G C4G H4G 109.8 . . ?
O4C C4C C5C 108.6(7) . . ?
O4C C4C C3C 106.3(7) . . ?
C5C C4C C3C 113.7(9) . . ?
O4C C4C H4C 109.4 . . ?
C5C C4C H4C 109.4 . . ?
C3C C4C H4C 109.4 . . ?
C4G O4G C1F 118.8(7) . . ?
C1E O4F C4F 116.5(9) . . ?
C1F O1F C5F 116.3(7) . . ?
C5E O1E C1E 113.5(9) . . ?
C4D O4D C1C 119.6(8) . . ?
C1D O4E C4E 121.2(8) . . ?
C5E C4E C3E 112.4(11) . . ?
C5E C4E O4E 107.7(12) . . ?
C3E C4E O4E 110.5(9) . . ?
C5E C4E H4E 108.7 . . ?
C3E C4E H4E 108.7 . . ?
O4E C4E H4E 108.7 . . ?
O1E C5E C6E 108.7(13) . . ?
O1E C5E C4E 110.9(14) . . ?
C6E C5E C4E 115.3(12) . . ?
O1E C5E H5E 107.2 . . ?
C6E C5E H5E 107.2 . . ?
C4E C5E H5E 107.2 . . ?
O1F C1F O4G 113.3(9) . . ?
O1F C1F C2F 117.3(10) . . ?
O4G C1F C2F 102.8(8) . . ?
O1F C1F H1F 107.7 . . ?
O4G C1F H1F 107.7 . . ?
C2F C1F H1F 107.7 . . ?
O1F C5F C4F 108.5(9) . . ?
O1F C5F C6F 104.1(7) . . ?
C4F C5F C6F 122.1(11) . . ?
O1F C5F H5F 107.1 . . ?
C4F C5F H5F 107.1 . . ?
C6F C5F H5F 107.1 . . ?
C3D C4D O4D 107.9(9) . . ?
C3D C4D C5D 116.9(11) . . ?
O4D C4D C5D 107.2(8) . . ?
C3D C4D H4D 108.2 . . ?
O4D C4D H4D 108.2 . . ?
C5D C4D H4D 108.2 . . ?
O3F C3F C2F 108.6(11) . . ?
O3F C3F C4F 110.1(10) . . ?
C2F C3F C4F 112.2(9) . . ?
O3F C3F H3F 108.6 . . ?
C2F C3F H3F 108.6 . . ?
C4F C3F H3F 108.6 . . ?
O2F C2F C3F 117.3(13) . . ?
O2F C2F C1F 118.4(12) . . ?
C3F C2F C1F 102.6(10) . . ?
O2F C2F H2F 105.8 . . ?
C3F C2F H2F 105.8 . . ?
C1F C2F H2F 105.8 . . ?
O4E C1D O1D 113.1(10) . . ?
O4E C1D C2D 111.0(10) . . ?
O1D C1D C2D 109.5(12) . . ?
O4E C1D H1D 107.7 . . ?
O1D C1D H1D 107.7 . . ?
C2D C1D H1D 107.7 . . ?
O4F C4F C5F 110.0(9) . . ?
O4F C4F C3F 107.0(8) . . ?
C5F C4F C3F 113.2(9) . . ?
O4F C4F H4F 108.9 . . ?
C5F C4F H4F 108.9 . . ?
C3F C4F H4F 108.9 . . ?
O4F C1E O1E 107.2(13) . . ?
O4F C1E C2E 114.8(11) . . ?
O1E C1E C2E 108.9(15) . . ?
O4F C1E H1E 108.6 . . ?
O1E C1E H1E 108.6 . . ?
C2E C1E H1E 108.6 . . ?
C4D C3D O3D 110.3(11) . . ?
C4D C3D C2D 109.8(10) . . ?
O3D C3D C2D 110.8(12) . . ?
C4D C3D H3D 108.6 . . ?
O3D C3D H3D 108.6 . . ?
C2D C3D H3D 108.6 . . ?
O2D C2D C1D 113.3(14) . . ?
O2D C2D C3D 114.5(11) . . ?
C1D C2D C3D 110.2(10) . . ?
O2D C2D H2D 106.0 . . ?
C1D C2D H2D 106.0 . . ?
C3D C2D H2D 106.0 . . ?
O3E C3E C4E 109.1(12) . . ?
O3E C3E C2E 111.2(11) . . ?
C4E C3E C2E 111.0(12) . . ?
O3E C3E H3E 108.5 . . ?
C4E C3E H3E 108.5 . . ?
C2E C3E H3E 108.5 . . ?
C1D O1D C5D 118.0(9) . . ?
C6D C5D O1D 109.6(9) . . ?
C6D C5D C4D 121.5(14) . . ?
O1D C5D C4D 105.2(8) . . ?
C6D C5D H5D 106.6 . . ?
O1D C5D H5D 106.6 . . ?
C4D C5D H5D 106.6 . . ?
O6B C6B C5B 113.4(9) . . ?
O6B C6B H6B1 108.9 . . ?
C5B C6B H6B1 108.9 . . ?
O6B C6B H6B2 108.9 . . ?
C5B C6B H6B2 108.9 . . ?
H6B1 C6B H6B2 107.7 . . ?
O6G C6G C5G 113.8(12) . . ?
O6G C6G H6G1 108.8 . . ?
C5G C6G H6G1 108.8 . . ?
O6G C6G H6G2 108.8 . . ?
C5G C6G H6G2 108.8 . . ?
H6G1 C6G H6G2 107.7 . . ?
C5D C6D O6D 110.0(10) . . ?
C5D C6D H6D1 109.7 . . ?
O6D C6D H6D1 109.7 . . ?
C5D C6D H6D2 109.7 . . ?
O6D C6D H6D2 109.7 . . ?
H6D1 C6D H6D2 108.2 . . ?
O6C C6C C5C 109.6(16) . . ?
O6C C6C H6C1 109.8 . . ?
C5C C6C H6C1 109.8 . . ?
O6C C6C H6C2 109.8 . . ?
C5C C6C H6C2 109.8 . . ?
H6C1 C6C H6C2 108.2 . . ?
O6A C6A C5A 111.3(10) . . ?
O6A C6A H6A1 109.4 . . ?
C5A C6A H6A1 109.4 . . ?
O6A C6A H6A2 109.4 . . ?
C5A C6A H6A2 109.4 . . ?
H6A1 C6A H6A2 108.0 . . ?
O2C C2C C3C 110.6(10) . . ?
O2C C2C C1C 110.1(10) . . ?
C3C C2C C1C 108.0(7) . . ?
O2C C2C H2C 109.4 . . ?
C3C C2C H2C 109.4 . . ?
C1C C2C H2C 109.4 . . ?
O6F C6F C5F 111.2(12) . . ?
O6F C6F H6F1 109.4 . . ?
C5F C6F H6F1 109.4 . . ?
O6F C6F H6F2 109.4 . . ?
C5F C6F H6F2 109.4 . . ?
H6F1 C6F H6F2 108.0 . . ?
C1E C2E O2E 107.2(15) . . ?
C1E C2E C3E 108.3(13) . . ?
O2E C2E C3E 107.3(11) . . ?
C1E C2E H2E 111.3 . . ?
O2E C2E H2E 111.3 . . ?
C3E C2E H2E 111.3 . . ?
O6E C6E C5E 140(3) . . ?
O6E C6E H6E1 101.9 . . ?
C5E C6E H6E1 101.9 . . ?
O6E C6E H6E2 101.9 . . ?
C5E C6E H6E2 101.9 . . ?
H6E1 C6E H6E2 104.7 . . ?

loop_
_geom_bond_atom_site_label_1
_geom_bond_atom_site_label_2
_geom_bond_distance
_geom_bond_site_symmetry_2
_geom_bond_publ_flag
Sn1 O2B 1.993(4) 3 ?
Sn1 O2B 1.993(4) . ?
Sn1 O2B 1.993(4) 2 ?
Sn1 O3B 2.130(3) 2 ?
Sn1 O3B 2.130(3) . ?
Sn1 O3B 2.130(3) 3 ?
Sn2 O3A 2.013(4) 2 ?
Sn2 O3A 2.013(4) . ?
Sn2 O3A 2.013(4) 3 ?
Sn2 O2A 2.110(3) . ?
Sn2 O2A 2.110(3) 3 ?
Sn2 O2A 2.110(4) 2 ?
O3B C3B 1.428(6) . ?
O2A C2A 1.436(6) . ?
O2B C2B 1.403(6) . ?
O3A C3A 1.401(7) . ?
O4B C1A 1.394(8) . ?
O4B C4B 1.449(7) . ?
O1B C1B 1.391(8) . ?
O1B C5B 1.459(8) . ?
C2B C1B 1.498(8) . ?
C2B C3B 1.542(7) . ?
C2B H2B 0.9800 . ?
C4B C3B 1.476(8) . ?
C4B C5B 1.503(9) . ?
C4B H4B 0.9800 . ?
C1B O4C 1.419(7) . ?
C1B H1B 0.9800 . ?
C3B H3B 0.9800 . ?
C1A O1A 1.420(7) . ?
C1A C2A 1.499(8) . ?
C1A H1A 0.9800 . ?
C5B C6B 1.486(10) . ?
C5B H5B 0.9800 . ?
O1A C5A 1.442(10) . ?
C5A C4A 1.500(11) . ?
C5A C6A 1.514(11) . ?
C5A H5A 0.9800 . ?
C3A C2A 1.512(8) . ?
C3A C4A 1.530(8) . ?
C3A H3A 0.9800 . ?
C2A H2A 0.9800 . ?
C4A O4A 1.412(8) . ?
C4A H4A 0.9800 . ?
O4A C1G 1.446(8) . ?
O4C C4C 1.405(9) . ?
O1G C5G 1.402(12) . ?
O1G C1G 1.405(9) . ?
C3G O3G 1.420(8) . ?
C3G C4G 1.476(10) . ?
C3G C2G 1.517(12) . ?
C3G H3G 0.9800 . ?
C2G O2G 1.422(9) . ?
C2G C1G 1.451(11) . ?
C2G H2G 0.9800 . ?
O1C C1C 1.338(16) . ?
O1C C5C 1.416(12) . ?
C5G C4G 1.505(11) . ?
C5G C6G 1.549(12) . ?
C5G H5G 0.9800 . ?
C1G H1G 0.9800 . ?
C5C C6C 1.478(17) . ?
C5C C4C 1.485(11) . ?
C5C H5C 0.9800 . ?
C3C O3C 1.409(8) . ?
C3C C4C 1.500(14) . ?
C3C C2C 1.537(11) . ?
C3C H3C 0.9800 . ?
C1C O4D 1.465(18) . ?
C1C C2C 1.538(14) . ?
C1C H1C 0.9800 . ?
C4G O4G 1.403(10) . ?
C4G H4G 0.9800 . ?
C4C H4C 0.9800 . ?
O4G C1F 1.458(10) . ?
O4F C1E 1.295(14) . ?
O4F C4F 1.433(13) . ?
O1F C1F 1.323(15) . ?
O1F C5F 1.440(12) . ?
O1E C5E 1.411(17) . ?
O1E C1E 1.431(19) . ?
O4D C4D 1.439(13) . ?
O4E C1D 1.374(15) . ?
O4E C4E 1.515(15) . ?
C4E C5E 1.501(16) . ?
C4E C3E 1.51(2) . ?
C4E H4E 0.9800 . ?
C5E C6E 1.49(3) . ?
C5E H5E 0.9800 . ?
C1F C2F 1.559(19) . ?
C1F H1F 0.9800 . ?
C5F C4F 1.502(15) . ?
C5F C6F 1.55(2) . ?
C5F H5F 0.9800 . ?
C4D C3D 1.397(17) . ?
C4D C5D 1.515(12) . ?
C4D H4D 0.9800 . ?
C3F O3F 1.446(12) . ?
C3F C2F 1.523(18) . ?
C3F C4F 1.527(18) . ?
C3F H3F 0.9800 . ?
C2F O2F 1.322(16) . ?
C2F H2F 0.9800 . ?
C1D O1D 1.394(15) . ?
C1D C2D 1.475(17) . ?
C1D H1D 0.9800 . ?
C4F H4F 0.9800 . ?
C1E C2E 1.462(19) . ?
C1E H1E 0.8003 . ?
C3D O3D 1.410(12) . ?
C3D C2D 1.59(2) . ?
C3D H3D 0.9800 . ?
C2D O2D 1.391(18) . ?
C2D H2D 0.9800 . ?
C3E O3E 1.390(14) . ?
C3E C2E 1.559(19) . ?
C3E H3E 0.8044 . ?
O1D C5D 1.499(13) . ?
C5D C6D 1.35(2) . ?
C5D H5D 0.9800 . ?
O6F C6F 1.377(16) . ?
C6B O6B 1.356(12) . ?
C6B H6B1 0.9700 . ?
C6B H6B2 0.9700 . ?
C6G O6G 1.365(18) . ?
C6G H6G1 0.9700 . ?
C6G H6G2 0.9700 . ?
C6D O6D 1.50(2) . ?
C6D H6D1 0.9700 . ?
C6D H6D2 0.9700 . ?
C6C O6C 1.328(18) . ?
C6C H6C1 0.9700 . ?
C6C H6C2 0.9700 . ?
O6A C6A 1.369(16) . ?
C6A H6A1 0.9700 . ?
C6A H6A2 0.9700 . ?
O2C C2C 1.415(16) . ?
C2C H2C 0.9800 . ?
C6F H6F1 0.9700 . ?
C6F H6F2 0.9700 . ?
O2E C2E 1.52(2) . ?
C2E H2E 0.9800 . ?
C6E O6E 1.25(6) . ?
C6E H6E1 0.9700 . ?
C6E H6E2 0.9700 . ?

loop_
_geom_torsion_atom_site_label_1
_geom_torsion_atom_site_label_2
_geom_torsion_atom_site_label_3
_geom_torsion_atom_site_label_4
_geom_torsion
_geom_torsion_site_symmetry_1
_geom_torsion_site_symmetry_2
_geom_torsion_site_symmetry_3
_geom_torsion_site_symmetry_4
_geom_torsion_publ_flag
O2B Sn1 O3B C3B 114.8(3) 3 . . . ?
O2B Sn1 O3B C3B 17.0(3) . . . . ?
O2B Sn1 O3B C3B -78.3(9) 2 . . . ?
O3B Sn1 O3B C3B -75.4(3) 2 . . . ?
O3B Sn1 O3B C3B -162.5(3) 3 . . . ?
O3A Sn2 O2A C2A 81.0(6) 2 . . . ?
O3A Sn2 O2A C2A 12.8(3) . . . . ?
O3A Sn2 O2A C2A -76.9(3) 3 . . . ?
O2A Sn2 O2A C2A -157.4(4) 3 . . . ?
O2A Sn2 O2A C2A 117.5(4) 2 . . . ?
O2B Sn1 O2B C2B -80.7(4) 3 . . . ?
O2B Sn1 O2B C2B 180.0(3) 2 . . . ?
O3B Sn1 O2B C2B 97.0(3) 2 . . . ?
O3B Sn1 O2B C2B 10.4(3) . . . . ?
O3B Sn1 O2B C2B 13.2(10) 3 . . . ?
O3A Sn2 O3A C3A -150.9(4) 2 . . . ?
O3A Sn2 O3A C3A 117.4(4) 3 . . . ?
O2A Sn2 O3A C3A 13.8(4) . . . . ?
O2A Sn2 O3A C3A 50.5(7) 3 . . . ?
O2A Sn2 O3A C3A -68.7(4) 2 . . . ?
Sn1 O2B C2B C1B -153.9(3) . . . . ?
Sn1 O2B C2B C3B -34.8(5) . . . . ?
C1A O4B C4B C3B 96.2(6) . . . . ?
C1A O4B C4B C5B -145.5(5) . . . . ?
C5B O1B C1B O4C 57.5(6) . . . . ?
C5B O1B C1B C2B -61.2(6) . . . . ?
O2B C2B C1B O1B -174.1(4) . . . . ?
C3B C2B C1B O1B 63.4(5) . . . . ?
O2B C2B C1B O4C 65.1(6) . . . . ?
C3B C2B C1B O4C -57.4(6) . . . . ?
Sn1 O3B C3B C4B -158.9(3) . . . . ?
Sn1 O3B C3B C2B -37.9(4) . . . . ?
O4B C4B C3B O3B -67.9(6) . . . . ?
C5B C4B C3B O3B 177.6(4) . . . . ?
O4B C4B C3B C2B 172.1(4) . . . . ?
C5B C4B C3B C2B 57.6(6) . . . . ?
O2B C2B C3B O3B 49.6(5) . . . . ?
C1B C2B C3B O3B 173.4(4) . . . . ?
O2B C2B C3B C4B 173.4(4) . . . . ?
C1B C2B C3B C4B -62.9(6) . . . . ?
C4B O4B C1A O1A 122.9(5) . . . . ?
C4B O4B C1A C2A -120.0(5) . . . . ?
C1B O1B C5B C6B 179.7(6) . . . . ?
C1B O1B C5B C4B 53.5(7) . . . . ?
O4B C4B C5B O1B -167.7(5) . . . . ?
C3B C4B C5B O1B -50.7(6) . . . . ?
O4B C4B C5B C6B 72.4(7) . . . . ?
C3B C4B C5B C6B -170.6(6) . . . . ?
O4B C1A O1A C5A 58.4(7) . . . . ?
C2A C1A O1A C5A -60.8(7) . . . . ?
C1A O1A C5A C4A 59.7(8) . . . . ?
C1A O1A C5A C6A -176.5(8) . . . . ?
Sn2 O3A C3A C2A -37.2(5) . . . . ?
Sn2 O3A C3A C4A -158.6(4) . . . . ?
Sn2 O2A C2A C1A -157.2(4) . . . . ?
Sn2 O2A C2A C3A -34.8(5) . . . . ?
O4B C1A C2A O2A 64.9(6) . . . . ?
O1A C1A C2A O2A -176.4(5) . . . . ?
O4B C1A C2A C3A -57.0(6) . . . . ?
O1A C1A C2A C3A 61.7(6) . . . . ?
O3A C3A C2A O2A 48.5(5) . . . . ?
C4A C3A C2A O2A 173.3(4) . . . . ?
O3A C3A C2A C1A 173.2(4) . . . . ?
C4A C3A C2A C1A -62.1(6) . . . . ?
O1A C5A C4A O4A -175.9(5) . . . . ?
C6A C5A C4A O4A 64.3(10) . . . . ?
O1A C5A C4A C3A -55.8(8) . . . . ?
C6A C5A C4A C3A -175.6(9) . . . . ?
O3A C3A C4A O4A -57.7(6) . . . . ?
C2A C3A C4A O4A 179.0(5) . . . . ?
O3A C3A C4A C5A -178.9(6) . . . . ?
C2A C3A C4A C5A 57.8(7) . . . . ?
C5A C4A O4A C1G -111.9(6) . . . . ?
C3A C4A O4A C1G 128.8(6) . . . . ?
O1B C1B O4C C4C 107.5(7) . . . . ?
C2B C1B O4C C4C -132.9(6) . . . . ?
O3G C3G C2G O2G 61.6(6) . . . . ?
C4G C3G C2G O2G -176.5(5) . . . . ?
O3G C3G C2G C1G -172.4(5) . . . . ?
C4G C3G C2G C1G -50.5(7) . . . . ?
C1G O1G C5G C4G 60.1(8) . . . . ?
C1G O1G C5G C6G -178.0(7) . . . . ?
C5G O1G C1G O4A 62.8(8) . . . . ?
C5G O1G C1G C2G -58.1(8) . . . . ?
C4A O4A C1G O1G 146.4(6) . . . . ?
C4A O4A C1G C2G -93.0(8) . . . . ?
O2G C2G C1G O1G 178.5(6) . . . . ?
C3G C2G C1G O1G 52.3(7) . . . . ?
O2G C2G C1G O4A 60.3(8) . . . . ?
C3G C2G C1G O4A -65.9(7) . . . . ?
C1C O1C C5C C6C -178.3(12) . . . . ?
C1C O1C C5C C4C 56.2(14) . . . . ?
C5C O1C C1C O4D 64.1(11) . . . . ?
C5C O1C C1C C2C -59.2(14) . . . . ?
O3G C3G C4G O4G -67.1(8) . . . . ?
C2G C3G C4G O4G 171.0(5) . . . . ?
O3G C3G C4G C5G 172.8(7) . . . . ?
C2G C3G C4G C5G 50.9(8) . . . . ?
O1G C5G C4G O4G -173.4(5) . . . . ?
C6G C5G C4G O4G 64.7(11) . . . . ?
O1G C5G C4G C3G -56.2(8) . . . . ?
C6G C5G C4G C3G -178.1(9) . . . . ?
C1B O4C C4C C5C -128.2(8) . . . . ?
C1B O4C C4C C3C 109.1(7) . . . . ?
O1C C5C C4C O4C -171.7(8) . . . . ?
C6C C5C C4C O4C 65.9(12) . . . . ?
O1C C5C C4C C3C -53.6(12) . . . . ?
C6C C5C C4C C3C -176.0(9) . . . . ?
O3C C3C C4C O4C -69.4(8) . . . . ?
C2C C3C C4C O4C 173.2(6) . . . . ?
O3C C3C C4C C5C 171.3(7) . . . . ?
C2C C3C C4C C5C 53.8(10) . . . . ?
C3G C4G O4G C1F 133.7(8) . . . . ?
C5G C4G O4G C1F -106.5(9) . . . . ?
O1C C1C O4D C4D 122.2(9) . . . . ?
C2C C1C O4D C4D -112.0(9) . . . . ?
C1D O4E C4E C5E -111.4(12) . . . . ?
C1D O4E C4E C3E 125.5(11) . . . . ?
C1E O1E C5E C6E -173.5(13) . . . . ?
C1E O1E C5E C4E 58.8(13) . . . . ?
C3E C4E C5E O1E -48.9(12) . . . . ?
O4E C4E C5E O1E -170.8(10) . . . . ?
C3E C4E C5E C6E -173.0(15) . . . . ?
O4E C4E C5E C6E 65.1(17) . . . . ?
C5F O1F C1F O4G 59.9(11) . . . . ?
C5F O1F C1F C2F -59.7(10) . . . . ?
C4G O4G C1F O1F 122.0(9) . . . . ?
C4G O4G C1F C2F -110.4(9) . . . . ?
C1F O1F C5F C4F 52.3(10) . . . . ?
C1F O1F C5F C6F -176.2(9) . . . . ?
C1C O4D C4D C3D 137.1(10) . . . . ?
C1C O4D C4D C5D -96.1(12) . . . . ?
O3F C3F C2F O2F 54.3(12) . . . . ?
C4F C3F C2F O2F 176.3(9) . . . . ?
O3F C3F C2F C1F -174.1(8) . . . . ?
C4F C3F C2F C1F -52.1(10) . . . . ?
O1F C1F C2F O2F -172.7(8) . . . . ?
O4G C1F C2F O2F 62.3(12) . . . . ?
O1F C1F C2F C3F 56.4(10) . . . . ?
O4G C1F C2F C3F -68.6(11) . . . . ?
C4E O4E C1D O1D 101.7(13) . . . . ?
C4E O4E C1D C2D -134.7(13) . . . . ?
C1E O4F C4F C5F -111.3(13) . . . . ?
C1E O4F C4F C3F 125.4(12) . . . . ?
O1F C5F C4F O4F -169.3(7) . . . . ?
C6F C5F C4F O4F 69.9(10) . . . . ?
O1F C5F C4F C3F -49.6(9) . . . . ?
C6F C5F C4F C3F -170.4(8) . . . . ?
O3F C3F C4F O4F -62.2(10) . . . . ?
C2F C3F C4F O4F 176.7(8) . . . . ?
O3F C3F C4F C5F 176.5(8) . . . . ?
C2F C3F C4F C5F 55.4(10) . . . . ?
C4F O4F C1E O1E 109.2(12) . . . . ?
C4F O4F C1E C2E -129.7(15) . . . . ?
C5E O1E C1E O4F 58.2(13) . . . . ?
C5E O1E C1E C2E -66.6(13) . . . . ?
O4D C4D C3D O3D -63.3(13) . . . . ?
C5D C4D C3D O3D 175.8(11) . . . . ?
O4D C4D C3D C2D 174.4(8) . . . . ?
C5D C4D C3D C2D 53.5(12) . . . . ?
O4E C1D C2D O2D 58.5(15) . . . . ?
O1D C1D C2D O2D -175.9(10) . . . . ?
O4E C1D C2D C3D -71.2(14) . . . . ?
O1D C1D C2D C3D 54.4(13) . . . . ?
C4D C3D C2D O2D 178.1(9) . . . . ?
O3D C3D C2D O2D 56.0(14) . . . . ?
C4D C3D C2D C1D -52.8(13) . . . . ?
O3D C3D C2D C1D -174.9(11) . . . . ?
C5E C4E C3E O3E 169.9(9) . . . . ?
O4E C4E C3E O3E -69.8(11) . . . . ?
C5E C4E C3E C2E 47.1(13) . . . . ?
O4E C4E C3E C2E 167.4(8) . . . . ?
O4E C1D O1D C5D 64.7(13) . . . . ?
C2D C1D O1D C5D -59.7(13) . . . . ?
C1D O1D C5D C6D -173.3(12) . . . . ?
C1D O1D C5D C4D 54.6(15) . . . . ?
C3D C4D C5D C6D -176.9(12) . . . . ?
O4D C4D C5D C6D 61.9(14) . . . . ?
C3D C4D C5D O1D -51.8(14) . . . . ?
O4D C4D C5D O1D -173.1(10) . . . . ?
O1B C5B C6B O6B 75.4(10) . . . . ?
C4B C5B C6B O6B -161.9(8) . . . . ?
O1G C5G C6G O6G -67.3(14) . . . . ?
C4G C5G C6G O6G 54.8(16) . . . . ?
O1D C5D C6D O6D -73.5(13) . . . . ?
C4D C5D C6D O6D 49.5(14) . . . . ?
O1C C5C C6C O6C 67.2(15) . . . . ?
C4C C5C C6C O6C -169.9(11) . . . . ?
O1A C5A C6A O6A 69.0(14) . . . . ?
C4A C5A C6A O6A -168.9(11) . . . . ?
O3C C3C C2C O2C 67.5(10) . . . . ?
C4C C3C C2C O2C -172.2(7) . . . . ?
O3C C3C C2C C1C -172.0(11) . . . . ?
C4C C3C C2C C1C -51.7(13) . . . . ?
O1C C1C C2C O2C 176.7(10) . . . . ?
O4D C1C C2C O2C 51.4(11) . . . . ?
O1C C1C C2C C3C 55.9(15) . . . . ?
O4D C1C C2C C3C -69.4(13) . . . . ?
O1F C5F C6F O6F -79.4(12) . . . . ?
C4F C5F C6F O6F 43.5(14) . . . . ?
O4F C1E C2E O2E 56.3(18) . . . . ?
O1E C1E C2E O2E 176.5(9) . . . . ?
O4F C1E C2E C3E -59(2) . . . . ?
O1E C1E C2E C3E 61.0(14) . . . . ?
O3E C3E C2E C1E -174.8(14) . . . . ?
C4E C3E C2E C1E -53.2(16) . . . . ?
O3E C3E C2E O2E 69.7(14) . . . . ?
C4E C3E C2E O2E -168.7(10) . . . . ?
O1E C5E C6E O6E 38(6) . . . . ?
C4E C5E C6E O6E 164(6) . . . . ?
